data_7248574
loop_
_publ_author_name
'Luo, Qi'
'Li, Ningxia'
'Zhao, Zhiying'
'Cui, Meiyan'
'He, Zhangzhen'

_publ_section_title
;
 Synthesis and magnetic properties of two fluorophosphates K2Mn(PO3F)F3
 and Na2Mn(HPO4)F3 with a S = 2 uniform spin chain structure
;
_journal_issue 21
_journal_name_full CrystEngComm
_journal_page_first 2796
_journal_page_last 2802
_journal_paper_doi 10.1039/D4CE00180J
_journal_volume 26
_journal_year 2024
_chemical_formula_moiety 'F3 H Mn Na2 O4 P'
_chemical_formula_sum 'F3 H Mn Na2 O4 P'
_chemical_formula_weight 253.90
_space_group_crystal_system monoclinic
_space_group_IT_number 11
_space_group_name_Hall '-P 2yb'
_space_group_name_H-M_alt 'P 1 21/m 1'
_atom_sites_solution_hydrogens difmap
_atom_sites_solution_primary dual
_audit_creation_date 2023-11-21
_audit_creation_method
;
Olex2 1.3-alpha
(compiled 2020.11.12 svn.r5f609507 for OlexSys, GUI svn.r6408)
;
_audit_update_record
;
2024-03-21 deposited with the CCDC.	2024-04-24 downloaded from the CCDC.
;
_cell_angle_alpha 90
_cell_angle_beta 109.673(6)
_cell_angle_gamma 90
_cell_formula_units_Z 2
_cell_length_a 5.6785(3)
_cell_length_b 7.7011(3)
_cell_length_c 6.8171(4)
_cell_measurement_reflns_used 2086
_cell_measurement_temperature 99.99(10)
_cell_measurement_theta_max 30.0680
_cell_measurement_theta_min 3.1540
_cell_volume 280.72(3)
_computing_cell_refinement 'CrysAlisPro 1.171.42.91a (Rigaku OD, 2023)'
_computing_data_collection 'CrysAlisPro 1.171.42.91a (Rigaku OD, 2023)'
_computing_data_reduction 'CrysAlisPro 1.171.42.91a (Rigaku OD, 2023)'
_computing_molecular_graphics 'Olex2 1.3-alpha (Dolomanov et al., 2009)'
_computing_publication_material 'Olex2 1.3-alpha (Dolomanov et al., 2009)'
_computing_structure_refinement 'SHELXL 2018/3 (Sheldrick, 2015)'
_computing_structure_solution 'SHELXT 2014/5 (Sheldrick, 2014)'
_diffrn_ambient_environment N~2~
_diffrn_ambient_temperature 99.99(10)
_diffrn_detector 'Hybrid Pixel Array Detector'
_diffrn_detector_area_resol_mean 10.0000
_diffrn_detector_type HyPix
_diffrn_measured_fraction_theta_full 1.000
_diffrn_measured_fraction_theta_max 0.858
_diffrn_measurement_details
;
List of Runs (angles in degrees, time in seconds):

  # Type    Start    End  Width  t~exp~   \w     \q     \k     \f   Frames
#--------------------------------------------------------------------------
  1  \w    -15.00  49.00   0.50    0.07    --   10.12 -99.00 120.00  128
  2  \w    -69.00  14.00   0.50    0.07    --   10.12 -21.00 169.00  166
  3  \w    -60.00 -32.00   0.50    0.07    --   10.12 -77.00  30.00   56
  4  \w      4.00  37.00   0.50    0.07    --   10.12 -77.00  30.00   66
  5  \w    -18.00  41.00   0.50    0.07    --   10.12 -99.00 -90.00  118
  6  \w    -18.00  28.00   0.50    0.07    --   -9.26 -99.00-180.00   92
  7  \w    -26.00  45.00   0.50    0.07    --   -9.26  21.00 -24.00  142
  8  \w    -12.00  29.00   0.50    0.07    --   -9.26 -99.00  30.00   82
;
_diffrn_measurement_device 'four-circle diffractometer'
_diffrn_measurement_device_type 'XtaLAB Synergy R, HyPix'
_diffrn_measurement_method '\w scans'
_diffrn_orient_matrix_type 'CrysAlisPro convention (1999,Acta A55,543-557)'
_diffrn_orient_matrix_UB_11 -0.1319873000
_diffrn_orient_matrix_UB_12 -0.0088442000
_diffrn_orient_matrix_UB_13 -0.0332722000
_diffrn_orient_matrix_UB_21 -0.0014945000
_diffrn_orient_matrix_UB_22 -0.0231273000
_diffrn_orient_matrix_UB_23 -0.1011621000
_diffrn_orient_matrix_UB_31 0.0135359000
_diffrn_orient_matrix_UB_32 -0.0886706000
_diffrn_orient_matrix_UB_33 0.0296099000
_diffrn_radiation_monochromator mirror
_diffrn_radiation_probe x-ray
_diffrn_radiation_type 'Mo K\a'
_diffrn_radiation_wavelength 0.71073
_diffrn_reflns_av_R_equivalents 0.0307
_diffrn_reflns_av_unetI/netI 0.0273
_diffrn_reflns_Laue_measured_fraction_full 1.000
_diffrn_reflns_Laue_measured_fraction_max 0.858
_diffrn_reflns_limit_h_max 7
_diffrn_reflns_limit_h_min -7
_diffrn_reflns_limit_k_max 10
_diffrn_reflns_limit_k_min -10
_diffrn_reflns_limit_l_max 9
_diffrn_reflns_limit_l_min -8
_diffrn_reflns_number 3512
_diffrn_reflns_point_group_measured_fraction_full 1.000
_diffrn_reflns_point_group_measured_fraction_max 0.858
_diffrn_reflns_theta_full 25.242
_diffrn_reflns_theta_max 30.193
_diffrn_reflns_theta_min 3.174
_diffrn_source 'micro-focus sealed X-ray tube'
_diffrn_source_type 'Mova (Mo) X-ray Source'
_exptl_absorpt_coefficient_mu 2.812
_exptl_absorpt_correction_T_max 1.00000
_exptl_absorpt_correction_T_min 0.24043
_exptl_absorpt_correction_type multi-scan
_exptl_absorpt_process_details
;
CrysAlisPro 1.171.42.91a (Rigaku Oxford Diffraction, 2023)
Empirical absorption correction using spherical harmonics,
implemented in SCALE3 ABSPACK scaling algorithm.
;
_exptl_crystal_colour 'clear yellowish yellow'
_exptl_crystal_colour_lustre clear
_exptl_crystal_colour_modifier yellowish
_exptl_crystal_colour_primary yellow
_exptl_crystal_density_diffrn 3.004
_exptl_crystal_description block
_exptl_crystal_F_000 244
_exptl_crystal_size_max 0.2
_exptl_crystal_size_mid 0.1
_exptl_crystal_size_min 0.1
_refine_diff_density_max 0.428
_refine_diff_density_min -0.674
_refine_diff_density_rms 0.112
_refine_ls_extinction_method none
_refine_ls_goodness_of_fit_ref 1.121
_refine_ls_hydrogen_treatment refall
_refine_ls_matrix_type full
_refine_ls_number_parameters 64
_refine_ls_number_reflns 764
_refine_ls_number_restraints 0
_refine_ls_restrained_S_all 1.121
_refine_ls_R_factor_all 0.0273
_refine_ls_R_factor_gt 0.0250
_refine_ls_shift/su_max 0.000
_refine_ls_shift/su_mean 0.000
_refine_ls_structure_factor_coef Fsqd
_refine_ls_weighting_details 'w=1/[\s^2^(Fo^2^)+(0.0232P)^2^+0.2586P] where P=(Fo^2^+2Fc^2^)/3'
_refine_ls_weighting_scheme calc
_refine_ls_wR_factor_gt 0.0580
_refine_ls_wR_factor_ref 0.0593
_reflns_Friedel_coverage 0.000
_reflns_number_gt 701
_reflns_number_total 764
_reflns_threshold_expression 'I > 2\s(I)'
_cod_data_source_file d4ce00180j2.cif
_cod_data_source_block Na2Mn
_cod_depositor_comments 'Adding full bibliography for 7248573--7248574.cif.'
_cod_database_code 7248574
_shelx_shelxl_version_number 2018/3
_chemical_oxdiff_formula 'Na Mn P O F'
_shelx_space_group_comment
;
The symmetry employed for this shelxl refinement is uniquely defined
by the following loop, which should always be used as a source of
symmetry information in preference to the above space-group names.
They are only intended as comments.
;
_shelx_estimated_absorpt_t_max 0.766
_shelx_estimated_absorpt_t_min 0.603
_reflns_odcompleteness_completeness 100.00
_reflns_odcompleteness_iscentric 1
_reflns_odcompleteness_theta 26.32
_olex2_refinement_description
;
;
_olex2_submission_special_instructions 'No special instructions were received'
_oxdiff_exptl_absorpt_empirical_details
;
Empirical correction (ABSPACK) includes:
- Absorption correction using spherical harmonics
- Frame scaling
;
_oxdiff_exptl_absorpt_empirical_full_max 2.811
_oxdiff_exptl_absorpt_empirical_full_min 0.691

loop_
_space_group_symop_operation_xyz
'x, y, z'
'-x, y+1/2, -z'
'-x, -y, -z'
'x, -y-1/2, z'

loop_
_atom_site_label
_atom_site_type_symbol
_atom_site_fract_x
_atom_site_fract_y
_atom_site_fract_z
_atom_site_U_iso_or_equiv
_atom_site_adp_type
_atom_site_occupancy
_atom_site_site_symmetry_order
_atom_site_calc_flag
_atom_site_refinement_flags_posn
_atom_site_refinement_flags_adp
_atom_site_refinement_flags_occupancy
_atom_site_disorder_assembly
_atom_site_disorder_group
Mn1 Mn 0.500000 0.500000 0.000000 0.00417(14) Uani 1 2 d S . P . .
P1 P 0.50148(14) 0.750000 0.37270(11) 0.00457(17) Uani 1 2 d S T P . .
Na2 Na 1.000000 0.500000 0.500000 0.0094(3) Uani 1 2 d S . P . .
Na1 Na 0.0476(2) 0.250000 0.0888(2) 0.0130(3) Uani 1 2 d S T P . .
F1 F 0.4533(3) 0.250000 0.1045(2) 0.0070(3) Uani 1 2 d S T P . .
F2 F 0.8412(2) 0.49281(14) 0.14743(19) 0.0091(3) Uani 1 1 d . . . . .
O1 O 0.7653(4) 0.750000 0.5209(3) 0.0074(4) Uani 1 2 d S T P . .
O2 O 0.3099(4) 0.750000 0.4984(3) 0.0062(4) Uani 1 2 d S T P . .
O3 O 0.4304(3) 0.58721(17) 0.2347(2) 0.0079(3) Uani 1 1 d . . . . .
H1 H 0.397(8) 0.750000 0.624(6) 0.024(11) Uiso 1 2 d S . P . .

loop_
_atom_site_aniso_label
_atom_site_aniso_U_11
_atom_site_aniso_U_22
_atom_site_aniso_U_33
_atom_site_aniso_U_23
_atom_site_aniso_U_13
_atom_site_aniso_U_12
Mn1 0.0042(2) 0.0045(2) 0.0037(2) -0.00049(14) 0.00125(17) -0.00006(14)
P1 0.0051(4) 0.0047(3) 0.0042(3) 0.000 0.0019(3) 0.000
Na2 0.0102(7) 0.0096(6) 0.0066(6) -0.0016(4) 0.0007(5) 0.0026(4)
Na1 0.0103(6) 0.0134(6) 0.0168(7) 0.000 0.0063(5) 0.000
F1 0.0110(9) 0.0049(7) 0.0065(8) 0.000 0.0048(7) 0.000
F2 0.0062(6) 0.0127(6) 0.0073(6) 0.0000(4) 0.0010(5) 0.0010(4)
O1 0.0054(10) 0.0102(10) 0.0067(10) 0.000 0.0021(8) 0.000
O2 0.0060(10) 0.0095(10) 0.0037(10) 0.000 0.0025(8) 0.000
O3 0.0113(8) 0.0074(7) 0.0070(7) -0.0026(5) 0.0055(6) -0.0032(6)

loop_
_atom_type_symbol
_atom_type_description
_atom_type_scat_dispersion_real
_atom_type_scat_dispersion_imag
_atom_type_scat_source
F F 0.0171 0.0103 'International Tables Vol C Tables 4.2.6.8 and 6.1.1.4'
H H 0.0000 0.0000 'International Tables Vol C Tables 4.2.6.8 and 6.1.1.4'
Mn Mn 0.3368 0.7283 'International Tables Vol C Tables 4.2.6.8 and 6.1.1.4'
Na Na 0.0362 0.0249 'International Tables Vol C Tables 4.2.6.8 and 6.1.1.4'
O O 0.0106 0.0060 'International Tables Vol C Tables 4.2.6.8 and 6.1.1.4'
P P 0.1023 0.0942 'International Tables Vol C Tables 4.2.6.8 and 6.1.1.4'

loop_
_geom_angle_atom_site_label_1
_geom_angle_atom_site_label_2
_geom_angle_atom_site_label_3
_geom_angle
_geom_angle_site_symmetry_1
_geom_angle_site_symmetry_3
_geom_angle_publ_flag
Na2 Mn1 Na2 180.0 1_454 . ?
Na1 Mn1 Na2 121.76(2) 3_565 . ?
Na1 Mn1 Na2 121.76(2) 1_655 1_454 ?
Na1 Mn1 Na2 103.32(2) . . ?
Na1 Mn1 Na2 58.24(2) 1_655 . ?
Na1 Mn1 Na2 103.32(2) 3_665 1_454 ?
Na1 Mn1 Na2 76.68(2) 3_665 . ?
Na1 Mn1 Na2 76.68(2) . 1_454 ?
Na1 Mn1 Na2 58.24(2) 3_565 1_454 ?
Na1 Mn1 Na1 180.0 3_665 . ?
Na1 Mn1 Na1 70.553(11) . 3_565 ?
Na1 Mn1 Na1 109.447(11) 3_665 3_565 ?
Na1 Mn1 Na1 180.0 3_565 1_655 ?
Na1 Mn1 Na1 109.447(11) . 1_655 ?
Na1 Mn1 Na1 70.553(10) 3_665 1_655 ?
F1 Mn1 Na2 99.81(4) . 1_454 ?
F1 Mn1 Na2 80.19(4) . . ?
F1 Mn1 Na2 80.19(4) 3_665 1_454 ?
F1 Mn1 Na2 99.81(4) 3_665 . ?
F1 Mn1 Na1 40.23(5) 3_665 3_665 ?
F1 Mn1 Na1 139.77(5) . 3_665 ?
F1 Mn1 Na1 110.69(5) 3_665 1_655 ?
F1 Mn1 Na1 69.31(5) . 1_655 ?
F1 Mn1 Na1 139.77(5) 3_665 . ?
F1 Mn1 Na1 69.31(5) 3_665 3_565 ?
F1 Mn1 Na1 110.69(5) . 3_565 ?
F1 Mn1 Na1 40.23(5) . . ?
F1 Mn1 F1 180.0 . 3_665 ?
F2 Mn1 Na2 148.37(4) . 1_454 ?
F2 Mn1 Na2 31.63(4) 3_665 1_454 ?
F2 Mn1 Na2 148.37(4) 3_665 . ?
F2 Mn1 Na2 31.63(4) . . ?
F2 Mn1 Na1 53.47(4) . 3_665 ?
F2 Mn1 Na1 143.72(4) 3_665 1_655 ?
F2 Mn1 Na1 143.72(4) . 3_565 ?
F2 Mn1 Na1 126.53(4) 3_665 3_665 ?
F2 Mn1 Na1 36.28(4) . 1_655 ?
F2 Mn1 Na1 53.47(4) 3_665 . ?
F2 Mn1 Na1 36.28(4) 3_665 3_565 ?
F2 Mn1 Na1 126.53(4) . . ?
F2 Mn1 F1 89.02(6) . 3_665 ?
F2 Mn1 F1 89.03(6) 3_665 . ?
F2 Mn1 F1 90.98(6) . . ?
F2 Mn1 F1 90.97(6) 3_665 3_665 ?
F2 Mn1 F2 180.0 3_665 . ?
F2 Mn1 O3 91.71(6) 3_665 3_665 ?
F2 Mn1 O3 88.29(6) 3_665 . ?
F2 Mn1 O3 91.71(6) . . ?
F2 Mn1 O3 88.29(6) . 3_665 ?
O3 Mn1 Na2 61.74(4) 3_665 1_454 ?
O3 Mn1 Na2 118.26(4) . 1_454 ?
O3 Mn1 Na2 118.26(4) 3_665 . ?
O3 Mn1 Na2 61.74(4) . . ?
O3 Mn1 Na1 61.95(5) . 3_565 ?
O3 Mn1 Na1 118.05(5) . 1_655 ?
O3 Mn1 Na1 70.61(5) . . ?
O3 Mn1 Na1 70.61(5) 3_665 3_665 ?
O3 Mn1 Na1 109.39(5) 3_665 . ?
O3 Mn1 Na1 118.05(5) 3_665 3_565 ?
O3 Mn1 Na1 61.95(5) 3_665 1_655 ?
O3 Mn1 Na1 109.39(5) . 3_665 ?
O3 Mn1 F1 92.72(6) . 3_665 ?
O3 Mn1 F1 87.28(6) . . ?
O3 Mn1 F1 87.28(6) 3_665 3_665 ?
O3 Mn1 F1 92.72(6) 3_665 . ?
O3 Mn1 O3 180.0 . 3_665 ?
Na2 P1 Na2 71.650(15) 2_756 . ?
O1 P1 Na2 41.06(4) . . ?
O1 P1 Na2 41.06(4) . 2_756 ?
O1 P1 O2 110.21(11) . . ?
O1 P1 O3 114.17(7) . 4_575 ?
O1 P1 O3 114.17(7) . . ?
O2 P1 Na2 122.70(6) . . ?
O2 P1 Na2 122.70(6) . 2_756 ?
O3 P1 Na2 131.60(7) . 2_756 ?
O3 P1 Na2 131.60(7) 4_575 . ?
O3 P1 Na2 73.11(6) 4_575 2_756 ?
O3 P1 Na2 73.11(6) . . ?
O3 P1 O2 104.05(7) 4_575 . ?
O3 P1 O2 104.05(7) . . ?
O3 P1 O3 109.25(11) 4_575 . ?
Mn1 Na2 Mn1 180.0 1_656 . ?
P1 Na2 Mn1 54.573(12) . . ?
P1 Na2 Mn1 125.427(12) . 1_656 ?
P1 Na2 Mn1 125.426(12) 3_766 . ?
P1 Na2 Mn1 54.574(12) 3_766 1_656 ?
P1 Na2 P1 180.0 . 3_766 ?
P1 Na2 Na1 66.17(2) . 3_666 ?
P1 Na2 Na1 66.17(2) 3_766 1_655 ?
P1 Na2 Na1 113.83(2) . 1_655 ?
P1 Na2 Na1 113.83(2) 3_766 3_666 ?
Na1 Na2 Mn1 120.50(2) 1_655 1_656 ?
Na1 Na2 Mn1 59.50(2) 1_655 . ?
Na1 Na2 Mn1 120.50(2) 3_666 . ?
Na1 Na2 Mn1 59.50(2) 3_666 1_656 ?
Na1 Na2 Na1 180.0 3_666 1_655 ?
F2 Na2 Mn1 154.51(3) . 1_656 ?
F2 Na2 Mn1 154.51(3) 3_766 . ?
F2 Na2 Mn1 25.49(3) . . ?
F2 Na2 Mn1 25.49(3) 3_766 1_656 ?
F2 Na2 P1 105.38(3) . 3_766 ?
F2 Na2 P1 105.38(3) 3_766 . ?
F2 Na2 P1 74.62(3) 3_766 3_766 ?
F2 Na2 P1 74.62(3) . . ?
F2 Na2 Na1 40.91(3) 3_766 3_666 ?
F2 Na2 Na1 139.09(3) 3_766 1_655 ?
F2 Na2 Na1 40.91(3) . 1_655 ?
F2 Na2 Na1 139.09(3) . 3_666 ?
F2 Na2 F2 180.0 3_766 . ?
F2 Na2 O1 86.98(6) 3_766 . ?
F2 Na2 O1 86.98(6) . 3_766 ?
F2 Na2 O1 93.02(6) . . ?
F2 Na2 O1 93.02(6) 3_766 3_766 ?
F2 Na2 O2 92.38(5) . 1_655 ?
F2 Na2 O2 87.62(5) 3_766 1_655 ?
F2 Na2 O2 87.62(5) . 3_666 ?
F2 Na2 O2 92.38(5) 3_766 3_666 ?
O1 Na2 Mn1 77.21(5) . . ?
O1 Na2 Mn1 102.79(5) . 1_656 ?
O1 Na2 Mn1 77.21(5) 3_766 1_656 ?
O1 Na2 Mn1 102.79(5) 3_766 . ?
O1 Na2 P1 155.50(5) 3_766 . ?
O1 Na2 P1 155.50(5) . 3_766 ?
O1 Na2 P1 24.50(5) 3_766 3_766 ?
O1 Na2 P1 24.50(5) . . ?
O1 Na2 Na1 46.08(5) . 3_666 ?
O1 Na2 Na1 133.92(5) 3_766 3_666 ?
O1 Na2 Na1 133.92(5) . 1_655 ?
O1 Na2 Na1 46.08(5) 3_766 1_655 ?
O1 Na2 O1 180.0 . 3_766 ?
O1 Na2 O2 78.18(5) 3_766 3_666 ?
O1 Na2 O2 78.17(5) . 1_655 ?
O1 Na2 O2 101.82(5) . 3_666 ?
O1 Na2 O2 101.82(5) 3_766 1_655 ?
O2 Na2 Mn1 108.15(4) 3_666 1_656 ?
O2 Na2 Mn1 71.85(4) 3_666 . ?
O2 Na2 Mn1 71.85(4) 1_655 1_656 ?
O2 Na2 Mn1 108.15(4) 1_655 . ?
O2 Na2 P1 95.09(3) 3_666 3_766 ?
O2 Na2 P1 95.09(3) 1_655 . ?
O2 Na2 P1 84.91(3) 3_666 . ?
O2 Na2 P1 84.91(3) 1_655 3_766 ?
O2 Na2 Na1 80.27(4) 3_666 1_655 ?
O2 Na2 Na1 80.27(4) 1_655 3_666 ?
O2 Na2 Na1 99.73(4) 1_655 1_655 ?
O2 Na2 Na1 99.73(4) 3_666 3_666 ?
O2 Na2 O2 180.0 3_666 1_655 ?
Mn1 Na1 Mn1 109.447(11) . 1_455 ?
Mn1 Na1 Mn1 161.09(4) . 2_545 ?
Mn1 Na1 Mn1 66.06(2) 2_545 1_455 ?
Mn1 Na1 Mn1 68.45(2) . 2_645 ?
Mn1 Na1 Mn1 161.09(4) 2_645 1_455 ?
Mn1 Na1 Mn1 109.447(11) 2_645 2_545 ?
Mn1 Na1 Na2 135.96(4) 2_645 1_455 ?
Mn1 Na1 Na2 95.598(18) . 1_455 ?
Mn1 Na1 Na2 135.96(4) . 2_646 ?
Mn1 Na1 Na2 95.598(18) 2_645 2_646 ?
Na2 Na1 Mn1 97.85(3) 2_646 1_455 ?
Na2 Na1 Mn1 97.85(3) 1_455 2_545 ?
Na2 Na1 Mn1 62.258(17) 1_455 1_455 ?
Na2 Na1 Mn1 62.258(17) 2_646 2_545 ?
Na2 Na1 Na2 67.06(2) 1_455 2_646 ?
F1 Na1 Mn1 146.005(18) . 2_545 ?
F1 Na1 Mn1 36.706(19) . . ?
F1 Na1 Mn1 36.706(19) . 2_645 ?
F1 Na1 Mn1 146.005(18) . 1_455 ?
F1 Na1 Na2 108.32(5) . 1_455 ?
F1 Na1 Na2 108.32(5) . 2_646 ?
F1 Na1 F2 66.38(4) . 3_665 ?
F1 Na1 F2 66.38(4) . 2_645 ?
F1 Na1 F2 123.87(4) . 1_455 ?
F1 Na1 F2 123.87(4) . 4_465 ?
F1 Na1 O1 83.64(7) . 3_666 ?
F2 Na1 Mn1 82.51(3) 2_645 2_545 ?
F2 Na1 Mn1 88.16(4) 2_645 . ?
F2 Na1 Mn1 82.51(3) 3_665 1_455 ?
F2 Na1 Mn1 90.12(5) 4_465 1_455 ?
F2 Na1 Mn1 28.42(3) 1_455 1_455 ?
F2 Na1 Mn1 160.00(5) 1_455 2_645 ?
F2 Na1 Mn1 32.82(3) 3_665 . ?
F2 Na1 Mn1 88.16(4) 3_665 2_645 ?
F2 Na1 Mn1 32.82(3) 2_645 2_645 ?
F2 Na1 Mn1 130.77(5) 2_645 1_455 ?
F2 Na1 Mn1 28.42(3) 4_465 2_545 ?
F2 Na1 Mn1 91.72(3) 1_455 . ?
F2 Na1 Mn1 90.12(5) 1_455 2_545 ?
F2 Na1 Mn1 130.77(5) 3_665 2_545 ?
F2 Na1 Mn1 91.72(3) 4_465 2_645 ?
F2 Na1 Mn1 160.00(5) 4_465 . ?
F2 Na1 Na2 99.67(3) 3_665 1_455 ?
F2 Na1 Na2 99.67(3) 2_645 2_646 ?
F2 Na1 Na2 164.10(5) 3_665 2_646 ?
F2 Na1 Na2 97.27(5) 1_455 2_646 ?
F2 Na1 Na2 39.92(3) 1_455 1_455 ?
F2 Na1 Na2 164.10(5) 2_645 1_455 ?
F2 Na1 Na2 97.27(5) 4_465 1_455 ?
F2 Na1 Na2 39.92(3) 4_465 2_646 ?
F2 Na1 F2 155.68(6) 1_455 2_645 ?
F2 Na1 F2 75.46(5) 1_455 3_665 ?
F2 Na1 F2 155.68(6) 4_465 3_665 ?
F2 Na1 F2 91.87(6) 2_645 3_665 ?
F2 Na1 F2 75.46(5) 4_465 2_645 ?
F2 Na1 F2 107.95(8) 4_465 1_455 ?
F2 Na1 O1 82.82(5) 1_455 3_666 ?
F2 Na1 O1 82.82(5) 4_465 3_666 ?
O1 Na1 Mn1 96.45(5) 3_666 2_645 ?
O1 Na1 Mn1 102.45(5) 3_666 2_545 ?
O1 Na1 Mn1 96.45(5) 3_666 . ?
O1 Na1 Mn1 102.45(5) 3_666 1_455 ?
O1 Na1 Na2 42.90(3) 3_666 2_646 ?
O1 Na1 Na2 42.90(3) 3_666 1_455 ?
O1 Na1 F2 121.37(5) 3_666 2_645 ?
O1 Na1 F2 121.37(5) 3_666 3_665 ?
Mn1 F1 Mn1 132.87(8) 2_645 . ?
Mn1 F1 Na1 103.06(5) 2_645 . ?
Mn1 F1 Na1 103.06(5) . . ?
Mn1 F2 Na2 122.87(6) . . ?
Mn1 F2 Na1 93.71(5) . 3_665 ?
Mn1 F2 Na1 115.30(6) . 1_655 ?
Na2 F2 Na1 120.96(5) . 3_665 ?
Na2 F2 Na1 99.17(5) . 1_655 ?
Na1 F2 Na1 104.54(5) 1_655 3_665 ?
P1 O1 Na2 114.44(6) . 2_756 ?
P1 O1 Na2 114.44(6) . . ?
P1 O1 Na1 133.22(12) . 3_666 ?
Na2 O1 Na2 108.44(8) 2_756 . ?
Na2 O1 Na1 91.02(6) 2_756 3_666 ?
Na2 O1 Na1 91.02(6) . 3_666 ?
P1 O2 Na2 125.79(6) . 2_656 ?
P1 O2 Na2 125.79(6) . 1_455 ?
P1 O2 H1 106(3) . . ?
Na2 O2 Na2 95.01(7) 1_455 2_656 ?
Na2 O2 H1 100(2) 1_455 . ?
Na2 O2 H1 100(2) 2_656 . ?
P1 O3 Mn1 135.98(9) . . ?

loop_
_geom_bond_atom_site_label_1
_geom_bond_atom_site_label_2
_geom_bond_distance
_geom_bond_site_symmetry_2
_geom_bond_publ_flag
Mn1 Na2 3.6282(3) . ?
Mn1 Na2 3.6282(3) 1_454 ?
Mn1 Na1 3.4232(11) 3_665 ?
Mn1 Na1 3.5322(11) 3_565 ?
Mn1 Na1 3.4232(11) . ?
Mn1 Na1 3.5322(11) 1_655 ?
Mn1 F1 2.1004(6) . ?
Mn1 F1 2.1004(6) 3_665 ?
Mn1 F2 1.8593(13) . ?
Mn1 F2 1.8593(13) 3_665 ?
Mn1 O3 1.8954(13) 3_665 ?
Mn1 O3 1.8954(13) . ?
P1 Na2 3.2893(6) . ?
P1 Na2 3.2893(6) 2_756 ?
P1 O1 1.499(2) . ?
P1 O2 1.595(2) . ?
P1 O3 1.5375(14) 4_575 ?
P1 O3 1.5375(14) . ?
Na2 Na1 3.4856(11) 3_666 ?
Na2 Na1 3.4856(11) 1_655 ?
Na2 F2 2.2658(12) 3_766 ?
Na2 F2 2.2658(12) . ?
Na2 O1 2.3731(12) 3_766 ?
Na2 O1 2.3731(12) . ?
Na2 O2 2.6110(14) 3_666 ?
Na2 O2 2.6110(14) 1_655 ?
Na1 F1 2.270(2) . ?
Na1 F2 2.7565(15) 2_645 ?
Na1 F2 2.3120(14) 1_455 ?
Na1 F2 2.7565(15) 3_665 ?
Na1 F2 2.3120(14) 4_465 ?
Na1 O1 2.511(2) 3_666 ?
O2 H1 0.83(4) . ?

loop_
_geom_torsion_atom_site_label_1
_geom_torsion_atom_site_label_2
_geom_torsion_atom_site_label_3
_geom_torsion_atom_site_label_4
_geom_torsion
_geom_torsion_site_symmetry_1
_geom_torsion_site_symmetry_2
_geom_torsion_site_symmetry_3
_geom_torsion_site_symmetry_4
_geom_torsion_publ_flag
Na2 Mn1 F2 Na2 180.000(0) 1_454 . . . ?
Na2 Mn1 F2 Na1 -130.98(8) . . . 3_665 ?
Na2 Mn1 F2 Na1 -58.97(9) 1_454 . . 1_655 ?
Na2 Mn1 F2 Na1 49.02(8) 1_454 . . 3_665 ?
Na2 Mn1 F2 Na1 121.03(9) . . . 1_655 ?
Na2 Mn1 O3 P1 71.37(12) . . . . ?
Na2 Mn1 O3 P1 -108.63(12) 1_454 . . . ?
Na2 P1 O1 Na2 126.03(16) . . . 2_756 ?
Na2 P1 O1 Na2 -126.03(16) 2_756 . . . ?
Na2 P1 O1 Na1 -116.99(8) . . . 3_666 ?
Na2 P1 O1 Na1 116.99(8) 2_756 . . 3_666 ?
Na2 P1 O2 Na2 -158.71(7) 2_756 . . 1_455 ?
Na2 P1 O2 Na2 70.57(14) 2_756 . . 2_656 ?
Na2 P1 O2 Na2 158.71(7) . . . 2_656 ?
Na2 P1 O2 Na2 -70.57(14) . . . 1_455 ?
Na2 P1 O3 Mn1 -74.19(12) . . . . ?
Na2 P1 O3 Mn1 -29.39(17) 2_756 . . . ?
Na1 Mn1 F2 Na2 -49.02(8) . . . . ?
Na1 Mn1 F2 Na2 130.98(8) 3_665 . . . ?
Na1 Mn1 F2 Na2 58.97(9) 3_565 . . . ?
Na1 Mn1 F2 Na2 -121.03(9) 1_655 . . . ?
Na1 Mn1 F2 Na1 72.01(7) . . . 1_655 ?
Na1 Mn1 F2 Na1 180.0 . . . 3_665 ?
Na1 Mn1 F2 Na1 -108.00(7) 3_665 . . 1_655 ?
Na1 Mn1 F2 Na1 180.0 3_565 . . 1_655 ?
Na1 Mn1 F2 Na1 -72.00(7) 3_565 . . 3_665 ?
Na1 Mn1 F2 Na1 108.00(7) 1_655 . . 3_665 ?
Na1 Mn1 O3 P1 9.17(14) 3_665 . . . ?
Na1 Mn1 O3 P1 -170.83(14) . . . . ?
Na1 Mn1 O3 P1 -93.09(13) 3_565 . . . ?
Na1 Mn1 O3 P1 86.91(13) 1_655 . . . ?
F1 Mn1 F2 Na2 -69.36(7) . . . . ?
F1 Mn1 F2 Na2 110.64(7) 3_665 . . . ?
F1 Mn1 F2 Na1 -20.34(5) 3_665 . . 3_665 ?
F1 Mn1 F2 Na1 -128.33(7) 3_665 . . 1_655 ?
F1 Mn1 F2 Na1 51.67(7) . . . 1_655 ?
F1 Mn1 F2 Na1 159.66(5) . . . 3_665 ?
F1 Mn1 O3 P1 -28.31(14) 3_665 . . . ?
F1 Mn1 O3 P1 151.69(14) . . . . ?
F2 Mn1 O3 P1 60.80(13) . . . . ?
F2 Mn1 O3 P1 -119.20(13) 3_665 . . . ?
O1 P1 O2 Na2 -114.64(10) . . . 1_455 ?
O1 P1 O2 Na2 114.64(10) . . . 2_656 ?
O1 P1 O3 Mn1 -74.41(15) . . . . ?
O2 P1 O1 Na2 -116.99(8) . . . 2_756 ?
O2 P1 O1 Na2 116.99(8) . . . . ?
O2 P1 O1 Na1 0.000(0) . . . 3_666 ?
O2 P1 O3 Mn1 165.42(12) . . . . ?
O3 Mn1 F2 Na2 17.94(7) . . . . ?
O3 Mn1 F2 Na2 -162.06(7) 3_665 . . . ?
O3 Mn1 F2 Na1 -113.04(5) . . . 3_665 ?
O3 Mn1 F2 Na1 66.96(5) 3_665 . . 3_665 ?
O3 Mn1 F2 Na1 -41.03(7) 3_665 . . 1_655 ?
O3 Mn1 F2 Na1 138.97(7) . . . 1_655 ?
O3 P1 O1 Na2 -0.33(13) 4_575 . . 2_756 ?
O3 P1 O1 Na2 126.36(8) . . . 2_756 ?
O3 P1 O1 Na2 0.33(13) . . . . ?
O3 P1 O1 Na2 -126.36(8) 4_575 . . . ?
O3 P1 O1 Na1 116.66(7) 4_575 . . 3_666 ?
O3 P1 O1 Na1 -116.66(7) . . . 3_666 ?
O3 P1 O2 Na2 -122.56(10) . . . 2_656 ?
O3 P1 O2 Na2 122.56(10) 4_575 . . 1_455 ?
O3 P1 O2 Na2 -8.17(14) 4_575 . . 2_656 ?
O3 P1 O2 Na2 8.17(13) . . . 1_455 ?
O3 P1 O3 Mn1 54.79(19) 4_575 . . . ?
